data_7124834
loop_
_publ_author_name
'Xiao, Qiong'
'Wu, Yuan'
'Li, Mian'
'O'Keeffe, Michael'
'Li, Dan'

_publ_section_title
;
 A metal-organic framework with rod secondary building unit based on the
 Boerdijk-Coxeter helix.
;
_journal_issue 77
_journal_name_full 'Chemical communications (Cambridge, England)'
_journal_page_first 11543
_journal_page_last 11546
_journal_paper_doi 10.1039/c6cc04912e
_journal_volume 52
_journal_year 2016
_chemical_formula_moiety 'C13 H12 Cd N2 O2'
_chemical_formula_sum 'C13 H12 Cd N2 O2'
_chemical_formula_weight 340.65
_space_group_crystal_system tetragonal
_space_group_IT_number 88
_space_group_name_Hall '-I 4ad'
_space_group_name_H-M_alt 'I 41/a :2'
_atom_sites_solution_hydrogens geom
_audit_block_doi 10.5517/ccdc.csd.cc1lsspv
_audit_creation_date 2016-08-03
_audit_creation_method
;
Olex2 1.2
(compiled 2016.02.19 svn.r3266 for OlexSys, GUI svn.r5155)
;
_audit_update_record
;
2016-08-03 deposited with the CCDC.
2016-08-22 downloaded from the CCDC.
;
_cell_angle_alpha 90
_cell_angle_beta 90
_cell_angle_gamma 90
_cell_formula_units_Z 16
_cell_length_a 24.0290(5)
_cell_length_b 24.0290(5)
_cell_length_c 10.5501(3)
_cell_measurement_reflns_used 2906
_cell_measurement_temperature 100(2)
_cell_measurement_theta_max 72.7633
_cell_measurement_theta_min 3.6759
_cell_volume 6091.6(2)
_computing_cell_refinement
;
CrysAlisPro, Agilent Technologies,
Version 1.171.35.21 (release 20-01-2012 CrysAlis171 .NET)
(compiled Jan 23 2012,18:06:46)
;
_computing_data_collection
;
CrysAlisPro, Agilent Technologies,
Version 1.171.35.21 (release 20-01-2012 CrysAlis171 .NET)
(compiled Jan 23 2012,18:06:46)
;
_computing_data_reduction
;
CrysAlisPro, Agilent Technologies,
Version 1.171.35.21 (release 20-01-2012 CrysAlis171 .NET)
(compiled Jan 23 2012,18:06:46)
;
_computing_molecular_graphics 'Olex2 (Dolomanov et al., 2009)'
_computing_publication_material 'Olex2 (Dolomanov et al., 2009)'
_computing_structure_refinement 'ShelXL (Sheldrick, 2015)'
_computing_structure_solution 'ShelXS (Sheldrick, 2008)'
_diffrn_ambient_temperature 100(2)
_diffrn_detector_area_resol_mean 10.4098
_diffrn_measured_fraction_theta_full 0.999
_diffrn_measured_fraction_theta_max 0.979
_diffrn_measurement_details
;
#__ type_ start__ end____ width___ exp.time_
  1 omega  -57.00   35.00   1.0000   20.0000
omega____ theta____ kappa____ phi______ frames
    -      -40.3052   77.0000   60.0000 92

#__ type_ start__ end____ width___ exp.time_
  2 omega   21.00   49.00   1.0000   20.0000
omega____ theta____ kappa____ phi______ frames
    -       40.3052 -125.0000 -150.0000 28

#__ type_ start__ end____ width___ exp.time_
  3 omega   28.00  114.00   1.0000   72.0000
omega____ theta____ kappa____ phi______ frames
    -      105.2563 -111.0000  -30.0000 86

#__ type_ start__ end____ width___ exp.time_
  4 omega   37.00   63.00   1.0000   72.0000
omega____ theta____ kappa____ phi______ frames
    -      105.2563  -30.0000  150.0000 26

#__ type_ start__ end____ width___ exp.time_
  5 omega   47.00   73.00   1.0000   72.0000
omega____ theta____ kappa____ phi______ frames
    -      105.2563  -15.0000 -150.0000 26

#__ type_ start__ end____ width___ exp.time_
  6 omega  107.00  166.00   1.0000   72.0000
omega____ theta____ kappa____ phi______ frames
    -      105.2563  -15.0000 -150.0000 59

#__ type_ start__ end____ width___ exp.time_
  7 omega   28.00   66.00   1.0000   72.0000
omega____ theta____ kappa____ phi______ frames
    -      105.2563  -30.0000  -30.0000 38
;
_diffrn_measurement_device_type 'Xcalibur, Atlas, Gemini'
_diffrn_measurement_method '\w scans'
_diffrn_radiation_type CuK\a
_diffrn_radiation_wavelength 1.54184
_diffrn_reflns_av_R_equivalents 0.0226
_diffrn_reflns_av_unetI/netI 0.0283
_diffrn_reflns_Laue_measured_fraction_full 0.999
_diffrn_reflns_Laue_measured_fraction_max 0.979
_diffrn_reflns_limit_h_max 26
_diffrn_reflns_limit_h_min -20
_diffrn_reflns_limit_k_max 13
_diffrn_reflns_limit_k_min -29
_diffrn_reflns_limit_l_max 12
_diffrn_reflns_limit_l_min -13
_diffrn_reflns_number 6144
_diffrn_reflns_point_group_measured_fraction_full 0.999
_diffrn_reflns_point_group_measured_fraction_max 0.979
_diffrn_reflns_theta_full 67.684
_diffrn_reflns_theta_max 72.917
_diffrn_reflns_theta_min 3.679
_exptl_absorpt_coefficient_mu 11.460
_exptl_absorpt_correction_T_max 1.00000
_exptl_absorpt_correction_T_min 0.76750
_exptl_absorpt_correction_type multi-scan
_exptl_absorpt_process_details
;
CrysAlisPro, Agilent Technologies,
Version 1.171.35.21 (release 20-01-2012 CrysAlis171 .NET)
(compiled Jan 23 2012,18:06:46)
Empirical absorption correction using spherical harmonics,
 implemented in SCALE3 ABSPACK scaling algorithm.
;
_exptl_crystal_colour 'clear light colourless'
_exptl_crystal_colour_lustre clear
_exptl_crystal_colour_modifier light
_exptl_crystal_colour_primary colourless
_exptl_crystal_density_diffrn 1.486
_exptl_crystal_description block
_exptl_crystal_F_000 2688
_exptl_crystal_preparation
'Crystals of ROD-1 were pumped to remove crystalline solvent molecules under vacuum line at 373 K and then tested for N2 adsorption at specified temperatures. After above mentioned examination, the crystal was selected to mount for single crystallography diffraction.'
_exptl_crystal_recrystallization_method MeOH
_exptl_crystal_size_max 0.3
_exptl_crystal_size_mid 0.2
_exptl_crystal_size_min 0.1
_refine_diff_density_max 0.761
_refine_diff_density_min -0.472
_refine_diff_density_rms 0.079
_refine_ls_extinction_method none
_refine_ls_goodness_of_fit_ref 1.076
_refine_ls_hydrogen_treatment constr
_refine_ls_matrix_type full
_refine_ls_number_parameters 165
_refine_ls_number_reflns 2973
_refine_ls_number_restraints 0
_refine_ls_restrained_S_all 1.076
_refine_ls_R_factor_all 0.0348
_refine_ls_R_factor_gt 0.0281
_refine_ls_shift/su_max 0.002
_refine_ls_shift/su_mean 0.000
_refine_ls_structure_factor_coef Fsqd
_refine_ls_weighting_details 'w=1/[\s^2^(Fo^2^)+(0.0361P)^2^+13.6416P] where P=(Fo^2^+2Fc^2^)/3'
_refine_ls_weighting_scheme calc
_refine_ls_wR_factor_gt 0.0723
_refine_ls_wR_factor_ref 0.0763
_reflns_Friedel_coverage 0.000
_reflns_number_gt 2599
_reflns_number_total 2973
_reflns_threshold_expression 'I > 2\s(I)'
_cod_data_source_file c6cc04912e2.cif
_cod_data_source_block 120707b
_cod_original_cell_volume 6091.5(3)
_cod_original_sg_symbol_H-M 'I 41/a'
_cod_database_code 7124834
_shelx_space_group_comment
;
The symmetry employed for this shelxl refinement is uniquely defined
by the following loop, which should always be used as a source of
symmetry information in preference to the above space-group names.
They are only intended as comments.
;
_olex2_refinement_description
;
1. Fixed Uiso
 At 1.2 times of:
  All C(H) groups, All C(H,H) groups
 At 1.5 times of:
  All C(H,H,H) groups
2.a Secondary CH2 refined with riding coordinates:
 C8(H8A,H8B)
2.b Aromatic/amide H refined with riding coordinates:
 C3(H3), C4(H4), C6(H6), C7(H7)
2.c Idealised Me refined as rotating group:
 C11(H11A,H11B,H11C), C13(H13A,H13B,H13C)
;
_shelx_shelxl_version_number 2014/7
_olex2_submission_special_instructions 'No special instructions were received'

loop_
_space_group_symop_operation_xyz
'x, y, z'
'-y+3/4, x+1/4, z+1/4'
'-x, -y+1/2, z'
'y+1/4, -x+1/4, z+1/4'
'x+1/2, y+1/2, z+1/2'
'-y+5/4, x+3/4, z+3/4'
'-x+1/2, -y+1, z+1/2'
'y+3/4, -x+3/4, z+3/4'
'-x, -y, -z'
'y-3/4, -x-1/4, -z-1/4'
'x, y-1/2, -z'
'-y-1/4, x-1/4, -z-1/4'
'-x+1/2, -y+1/2, -z+1/2'
'y-1/4, -x+1/4, -z+1/4'
'x+1/2, y, -z+1/2'
'-y+1/4, x+1/4, -z+1/4'

loop_
_atom_site_label
_atom_site_type_symbol
_atom_site_fract_x
_atom_site_fract_y
_atom_site_fract_z
_atom_site_U_iso_or_equiv
_atom_site_adp_type
_atom_site_occupancy
_atom_site_site_symmetry_order
_atom_site_calc_flag
_atom_site_refinement_flags_posn
C1 C 0.30120(14) 0.52205(14) 0.3010(3) 0.0255(7) Uani 1 1 d .
C2 C 0.35638(14) 0.55030(15) 0.3129(3) 0.0282(7) Uani 1 1 d .
C3 C 0.39725(15) 0.53018(16) 0.3941(4) 0.0327(8) Uani 1 1 d .
H3 H 0.3909 0.4970 0.4408 0.039 Uiso 1 1 calc R
C4 C 0.44728(15) 0.55830(17) 0.4073(4) 0.0374(8) Uani 1 1 d .
H4 H 0.4745 0.5446 0.4645 0.045 Uiso 1 1 calc R
C5 C 0.45810(14) 0.60597(15) 0.3383(4) 0.0349(8) Uani 1 1 d .
C6 C 0.41752(18) 0.62506(18) 0.2562(5) 0.0512(12) Uani 1 1 d .
H6 H 0.4244 0.6575 0.2073 0.061 Uiso 1 1 calc R
C7 C 0.36682(18) 0.59774(19) 0.2438(5) 0.0480(11) Uani 1 1 d .
H7 H 0.3394 0.6118 0.1876 0.058 Uiso 1 1 calc R
C8 C 0.51225(16) 0.63764(17) 0.3523(5) 0.0439(10) Uani 1 1 d .
H8A H 0.5146 0.6653 0.2830 0.053 Uiso 1 1 calc R
H8B H 0.5111 0.6585 0.4333 0.053 Uiso 1 1 calc R
C9 C 0.56395(15) 0.60314(15) 0.3505(4) 0.0321(8) Uani 1 1 d .
C10 C 0.57771(14) 0.55876(15) 0.2700(3) 0.0303(7) Uani 1 1 d .
C11 C 0.54448(17) 0.53105(18) 0.1688(4) 0.0419(9) Uani 1 1 d .
H11A H 0.5152 0.5083 0.2077 0.063 Uiso 1 1 calc GR
H11B H 0.5689 0.5072 0.1179 0.063 Uiso 1 1 calc GR
H11C H 0.5275 0.5594 0.1143 0.063 Uiso 1 1 calc GR
C12 C 0.61120(15) 0.61132(15) 0.4239(4) 0.0315(7) Uani 1 1 d .
C13 C 0.62181(19) 0.6521(2) 0.5287(5) 0.0521(12) Uani 1 1 d .
H13A H 0.6296 0.6889 0.4924 0.078 Uiso 1 1 calc GR
H13B H 0.6539 0.6398 0.5788 0.078 Uiso 1 1 calc GR
H13C H 0.5889 0.6544 0.5834 0.078 Uiso 1 1 calc GR
Cd1 Cd 0.23413(2) 0.56038(2) 0.03891(2) 0.02419(9) Uani 1 1 d .
N1 N 0.65101(12) 0.57448(12) 0.3894(3) 0.0277(6) Uani 1 1 d .
N2 N 0.63012(11) 0.54217(11) 0.2950(3) 0.0251(6) Uani 1 1 d .
O1 O 0.26037(10) 0.54987(10) 0.2543(2) 0.0266(5) Uani 1 1 d .
O2 O 0.29460(10) 0.47286(10) 0.3403(2) 0.0277(5) Uani 1 1 d .

loop_
_atom_site_aniso_label
_atom_site_aniso_U_11
_atom_site_aniso_U_22
_atom_site_aniso_U_33
_atom_site_aniso_U_23
_atom_site_aniso_U_13
_atom_site_aniso_U_12
C1 0.0244(16) 0.0316(17) 0.0205(14) -0.0049(13) 0.0012(12) -0.0022(13)
C2 0.0246(16) 0.0271(16) 0.0328(16) 0.0000(14) 0.0019(14) 0.0002(13)
C3 0.0258(17) 0.0323(18) 0.0399(19) 0.0060(15) 0.0013(15) -0.0012(14)
C4 0.0246(17) 0.042(2) 0.045(2) 0.0057(17) -0.0047(16) 0.0055(15)
C5 0.0202(16) 0.0288(18) 0.056(2) -0.0023(17) 0.0000(16) 0.0028(13)
C6 0.039(2) 0.036(2) 0.078(3) 0.025(2) -0.015(2) -0.0145(18)
C7 0.035(2) 0.045(2) 0.065(3) 0.019(2) -0.016(2) -0.0060(18)
C8 0.0262(18) 0.0313(19) 0.074(3) -0.002(2) -0.0029(19) -0.0021(15)
C9 0.0235(17) 0.0271(17) 0.046(2) 0.0004(15) 0.0014(15) -0.0041(13)
C10 0.0241(16) 0.0310(18) 0.0358(18) 0.0069(15) -0.0008(14) -0.0062(13)
C11 0.0307(19) 0.045(2) 0.050(2) -0.0072(19) -0.0079(17) -0.0018(16)
C12 0.0253(17) 0.0267(17) 0.0426(19) -0.0009(15) 0.0018(15) 0.0065(13)
C13 0.036(2) 0.052(3) 0.069(3) -0.026(2) -0.004(2) 0.0070(19)
Cd1 0.02259(13) 0.02358(13) 0.02641(13) 0.00096(8) 0.00117(8) 0.00149(8)
N1 0.0242(14) 0.0267(14) 0.0323(14) -0.0009(12) 0.0016(11) 0.0016(11)
N2 0.0208(13) 0.0240(13) 0.0306(13) -0.0015(11) 0.0026(11) 0.0044(10)
O1 0.0227(11) 0.0283(12) 0.0287(11) -0.0017(9) -0.0024(9) -0.0011(9)
O2 0.0280(12) 0.0271(12) 0.0279(11) -0.0015(10) 0.0020(10) -0.0020(9)

loop_
_atom_type_symbol
_atom_type_description
_atom_type_scat_dispersion_real
_atom_type_scat_dispersion_imag
_atom_type_scat_source
C C 0.0181 0.0091 'International Tables Vol C Tables 4.2.6.8 and 6.1.1.4'
H H 0.0000 0.0000 'International Tables Vol C Tables 4.2.6.8 and 6.1.1.4'
Cd Cd 0.1185 4.6533 'International Tables Vol C Tables 4.2.6.8 and 6.1.1.4'
N N 0.0311 0.0180 'International Tables Vol C Tables 4.2.6.8 and 6.1.1.4'
O O 0.0492 0.0322 'International Tables Vol C Tables 4.2.6.8 and 6.1.1.4'

loop_
_geom_angle_atom_site_label_1
_geom_angle_atom_site_label_2
_geom_angle_atom_site_label_3
_geom_angle
_geom_angle_site_symmetry_1
_geom_angle_site_symmetry_3
O1 C1 C2 118.2(3) . .
O2 C1 C2 120.6(3) . .
O2 C1 O1 121.1(3) . .
C3 C2 C1 121.4(3) . .
C7 C2 C1 119.6(3) . .
C7 C2 C3 119.0(3) . .
C4 C3 C2 120.3(3) . .
C5 C4 C3 121.0(3) . .
C4 C5 C6 118.2(3) . .
C4 C5 C8 121.8(4) . .
C6 C5 C8 120.0(4) . .
C5 C6 C7 121.4(4) . .
C2 C7 C6 120.1(4) . .
C9 C8 C5 115.7(3) . .
C10 C9 C8 128.8(4) . .
C12 C9 C8 126.5(4) . .
C12 C9 C10 104.6(3) . .
C9 C10 C11 130.3(3) . .
N2 C10 C9 109.1(3) . .
N2 C10 C11 120.6(3) . .
C9 C12 C13 130.0(3) . .
N1 C12 C9 109.6(3) . .
N1 C12 C13 120.4(3) . .
Cd1 Cd1 Cd1 127.387(5) 2 8_454
N1 Cd1 Cd1 145.28(8) 15_455 8_454
N1 Cd1 Cd1 61.35(8) 15_455 2
N1 Cd1 N2 128.96(11) 15_455 14_565
N1 Cd1 O1 142.09(10) 15_455 8_454
N1 Cd1 O1 85.83(10) 15_455 .
N1 Cd1 O2 95.39(10) 15_455 7_554
N1 Cd1 O2 89.02(9) 15_455 8_454
N2 Cd1 Cd1 150.65(7) 14_565 2
N2 Cd1 Cd1 62.97(7) 14_565 8_454
N2 Cd1 O1 106.74(9) 14_565 .
N2 Cd1 O1 88.92(9) 14_565 8_454
N2 Cd1 O2 92.79(9) 14_565 7_554
N2 Cd1 O2 141.96(9) 14_565 8_454
O1 Cd1 Cd1 86.68(6) 8_454 2
O1 Cd1 Cd1 124.68(6) . 8_454
O1 Cd1 Cd1 44.45(6) 8_454 8_454
O1 Cd1 Cd1 43.93(6) . 2
O1 Cd1 O1 83.87(6) 8_454 .
O1 Cd1 O2 53.06(8) 8_454 8_454
O1 Cd1 O2 73.98(8) . 8_454
O2 Cd1 Cd1 43.77(5) 8_454 2
O2 Cd1 Cd1 114.75(6) 7_554 2
O2 Cd1 Cd1 49.89(6) 7_554 8_454
O2 Cd1 Cd1 84.96(5) 8_454 8_454
O2 Cd1 O1 79.19(8) 7_554 8_454
O2 Cd1 O1 153.85(8) 7_554 .
O2 Cd1 O2 79.92(5) 7_554 8_454
C12 N1 Cd1 131.4(2) . 15
C12 N1 N2 108.0(3) . .
N2 N1 Cd1 120.5(2) . 15
C10 N2 Cd1 136.2(2) . 16_655
C10 N2 N1 108.6(3) . .
N1 N2 Cd1 114.8(2) . 16_655
C1 O1 Cd1 98.21(19) . 2
C1 O1 Cd1 128.7(2) . .
Cd1 O1 Cd1 91.62(8) 2 .
C1 O2 Cd1 87.48(19) . 2
C1 O2 Cd1 130.4(2) . 7
Cd1 O2 Cd1 86.34(7) 7 2

loop_
_geom_bond_atom_site_label_1
_geom_bond_atom_site_label_2
_geom_bond_distance
_geom_bond_site_symmetry_2
C1 C2 1.495(5) .
C1 O1 1.286(4) .
C1 O2 1.262(4) .
C2 C3 1.390(5) .
C2 C7 1.376(6) .
C3 C4 1.386(5) .
C4 C5 1.382(6) .
C5 C6 1.382(6) .
C5 C8 1.515(5) .
C6 C7 1.390(6) .
C8 C9 1.494(5) .
C9 C10 1.402(5) .
C9 C12 1.388(5) .
C10 C11 1.490(5) .
C10 N2 1.347(4) .
C12 C13 1.500(6) .
C12 N1 1.353(4) .
Cd1 Cd1 3.3848(2) 8_454
Cd1 Cd1 3.3848(2) 2
Cd1 N1 2.162(3) 15_455
Cd1 N2 2.185(3) 14_565
Cd1 O1 2.349(2) 8_454
Cd1 O1 2.371(2) .
Cd1 O2 2.346(2) 7_554
Cd1 O2 2.594(2) 8_454
N1 Cd1 2.162(3) 15
N1 N2 1.359(4) .
N2 Cd1 2.185(3) 16_655
O1 Cd1 2.349(2) 2
O2 Cd1 2.346(2) 7
O2 Cd1 2.594(2) 2
